data_4001817
loop_
_publ_author_name
'Ma, Xiaowei'
'Whalen, Jeffrey B.'
'Cao, Huibo'
'Latturner, Susan E.'

_publ_section_title
;
 Competing Phases, Complex Structure, and Complementary Diffraction
 Studies of R3-\dFeAl4-xMgxTt2Intermetallics (R = Y, Dy, Er, Yb; Tt = Si
 or Ge;x&lt; 0.5)
;
_journal_issue 16
_journal_name_full 'Chemistry of Materials'
_journal_page_first 3363
_journal_paper_doi 10.1021/cm401976s
_journal_volume 25
_journal_year 2013
_chemical_formula_sum 'Al3.5 Er3 Fe Ge2 Mg0.5'
_chemical_formula_weight 809.40
_chemical_name_systematic
; 
 ? 
;
_space_group_IT_number 127
_symmetry_cell_setting tetragonal
_symmetry_space_group_name_Hall '-P 4 2ab'
_symmetry_space_group_name_H-M 'P 4/m b m'
_atom_sites_solution_hydrogens none
_atom_sites_solution_primary direct
_atom_sites_solution_secondary difmap
_audit_creation_method SHELXL-97
_cell_angle_alpha 90.00
_cell_angle_beta 90.00
_cell_angle_gamma 90.00
_cell_formula_units_Z 4
_cell_length_a 13.562(4)
_cell_length_b 13.562(4)
_cell_length_c 4.1201(13)
_cell_measurement_temperature 298(2)
_cell_volume 757.8(4)
_computing_cell_refinement 'Saint (Bruker, 2008)'
_computing_data_collection 'APEX2 (Bruker, 2008)'
_computing_data_reduction 'Saint (Bruker, 2008)'
_computing_structure_refinement 'SHELXL-97 (Sheldrick, 2008)'
_computing_structure_solution 'SHELXS-97 (Sheldrick, 2008)'
_diffrn_ambient_temperature 298(2)
_diffrn_measured_fraction_theta_full 0.979
_diffrn_measured_fraction_theta_max 0.979
_diffrn_measurement_device_type 'Bruker APEX-II CCD area-detector'
_diffrn_radiation_monochromator graphite
_diffrn_radiation_source 'fine-focus sealed tube'
_diffrn_radiation_type MoK\a
_diffrn_radiation_wavelength 0.71073
_diffrn_reflns_av_R_equivalents 0.0346
_diffrn_reflns_av_sigmaI/netI 0.0171
_diffrn_reflns_limit_h_max 17
_diffrn_reflns_limit_h_min -17
_diffrn_reflns_limit_k_max 17
_diffrn_reflns_limit_k_min -17
_diffrn_reflns_limit_l_max 5
_diffrn_reflns_limit_l_min -5
_diffrn_reflns_number 8148
_diffrn_reflns_theta_full 28.26
_diffrn_reflns_theta_max 28.26
_diffrn_reflns_theta_min 2.12
_exptl_absorpt_coefficient_mu 42.879
_exptl_absorpt_correction_T_max 0.651
_exptl_absorpt_correction_T_min 0.372
_exptl_absorpt_correction_type multi-scan
_exptl_absorpt_process_details 'SADABS (Bruker, 2008)'
_exptl_crystal_colour silver
_exptl_crystal_density_diffrn 7.094
_exptl_crystal_density_method 'not measured'
_exptl_crystal_description rod
_exptl_crystal_F_000 1382
_exptl_crystal_size_max 0.04
_exptl_crystal_size_mid 0.02
_exptl_crystal_size_min 0.01
_refine_diff_density_max 1.217
_refine_diff_density_min -0.986
_refine_diff_density_rms 0.262
_refine_ls_extinction_coef 0.00415(12)
_refine_ls_extinction_expression Fc^*^=kFc[1+0.001xFc^2^\l^3^/sin(2\q)]^-1/4^
_refine_ls_extinction_method SHELXL
_refine_ls_goodness_of_fit_ref 1.230
_refine_ls_hydrogen_treatment none
_refine_ls_matrix_type full
_refine_ls_number_parameters 38
_refine_ls_number_reflns 557
_refine_ls_number_restraints 0
_refine_ls_restrained_S_all 1.230
_refine_ls_R_factor_all 0.0156
_refine_ls_R_factor_gt 0.0152
_refine_ls_shift/su_max 0.001
_refine_ls_shift/su_mean 0.000
_refine_ls_structure_factor_coef Fsqd
_refine_ls_weighting_details 'calc w=1/[\s^2^(Fo^2^)+(0.0111P)^2^+1.7118P] where P=(Fo^2^+2Fc^2^)/3'
_refine_ls_weighting_scheme calc
_refine_ls_wR_factor_gt 0.0292
_refine_ls_wR_factor_ref 0.0293
_reflns_number_gt 548
_reflns_number_total 557
_reflns_threshold_expression >2sigma(I)
_cod_data_source_file cm401976s_si_002.cif
_cod_data_source_block Er3FeAl4MgGe2
_cod_depositor_comments
;
The following automatic conversions were performed:

'_exptl_absorpt_correction_type' value 'Multi-scan' changed to
'multi-scan' according to
/home/saulius/struct/CIF-dictionaries/cif_core.dic dictionary named
'cif_core.dic' version 2.4.2 from 2011-04-26.

Automatic conversion script
Id: cif_fix_values 1891 2012-01-12 08:04:46Z andrius 
;
_cod_original_sg_symbol_H-M P4/mbm
_cod_original_formula_sum 'Al3.50 Er3 Fe Ge2 Mg0.50'
_cod_database_code 4001817

loop_
_symmetry_equiv_pos_as_xyz
'x, y, z'
'-x, -y, z'
'-y, x, z'
'y, -x, z'
'-x+1/2, y+1/2, -z'
'x+1/2, -y+1/2, -z'
'y+1/2, x+1/2, -z'
'-y+1/2, -x+1/2, -z'
'-x, -y, -z'
'x, y, -z'
'y, -x, -z'
'-y, x, -z'
'x-1/2, -y-1/2, z'
'-x-1/2, y-1/2, z'
'-y-1/2, -x-1/2, z'
'y-1/2, x-1/2, z'

loop_
_atom_site_label
_atom_site_type_symbol
_atom_site_fract_x
_atom_site_fract_y
_atom_site_fract_z
_atom_site_U_iso_or_equiv
_atom_site_adp_type
_atom_site_occupancy
_atom_site_symmetry_multiplicity
_atom_site_calc_flag
_atom_site_refinement_flags
Er1 Er 0.182303(16) 0.062329(16) 0.5000 0.00589(10) Uani 0.9824(16) 2 d SP
Er2 Er 0.663932(17) 0.163932(17) 0.5000 0.00676(12) Uani 1 4 d S
Fe1 Fe 0.12112(5) 0.62112(5) 0.5000 0.0051(2) Uani 1 4 d S
Mg1 Mg 0.0000 0.0000 0.0000 0.0118(7) Uani 1 8 d S
Al2 Al 0.35176(11) 0.00787(11) 0.0000 0.0074(3) Uani 1 2 d S
Al3 Al 0.20161(11) 0.70161(11) 0.0000 0.0067(4) Uani 1 4 d S
Al4 Al 0.0000 0.5000 0.5000 0.0073(6) Uani 1 8 d S
Ge1 Ge 0.09721(4) 0.18935(4) 0.0000 0.00639(14) Uani 1 2 d S

loop_
_atom_site_aniso_label
_atom_site_aniso_U_11
_atom_site_aniso_U_22
_atom_site_aniso_U_33
_atom_site_aniso_U_23
_atom_site_aniso_U_13
_atom_site_aniso_U_12
Er1 0.00585(14) 0.00620(13) 0.00563(13) 0.000 0.000 0.00022(8)
Er2 0.00744(14) 0.00744(14) 0.00542(17) 0.000 0.000 0.00121(12)
Fe1 0.0055(3) 0.0055(3) 0.0042(4) 0.000 0.000 0.0002(4)
Mg1 0.0064(10) 0.0064(10) 0.0227(19) 0.000 0.000 0.000
Al2 0.0072(7) 0.0072(7) 0.0078(7) 0.000 0.000 -0.0012(6)
Al3 0.0063(6) 0.0063(6) 0.0074(10) 0.000 0.000 -0.0005(8)
Al4 0.0074(9) 0.0074(9) 0.0070(13) 0.000 0.000 -0.0015(11)
Ge1 0.0066(3) 0.0066(3) 0.0059(3) 0.000 0.000 0.00077(18)

loop_
_atom_type_symbol
_atom_type_description
_atom_type_scat_dispersion_real
_atom_type_scat_dispersion_imag
_atom_type_scat_source
Al Al 0.0645 0.0514 'International Tables Vol C Tables 4.2.6.8 and 6.1.1.4'
Fe Fe 0.3463 0.8444 'International Tables Vol C Tables 4.2.6.8 and 6.1.1.4'
Ge Ge 0.1547 1.8001 'International Tables Vol C Tables 4.2.6.8 and 6.1.1.4'
Er Er -0.2586 4.9576 'International Tables Vol C Tables 4.2.6.8 and 6.1.1.4'
Mg Mg 0.0486 0.0363 'International Tables Vol C Tables 4.2.6.8 and 6.1.1.4'

loop_
_geom_angle_atom_site_label_1
_geom_angle_atom_site_label_2
_geom_angle_atom_site_label_3
_geom_angle
_geom_angle_site_symmetry_1
_geom_angle_site_symmetry_3
Fe1 Er1 Ge1 102.087(18) 3_655 1_556
Fe1 Er1 Ge1 102.086(18) 3_655 .
Ge1 Er1 Ge1 89.63(3) 1_556 .
Fe1 Er1 Ge1 100.184(16) 3_655 11
Ge1 Er1 Ge1 157.667(19) 1_556 11
Ge1 Er1 Ge1 87.33(3) . 11
Fe1 Er1 Ge1 100.184(16) 3_655 11_556
Ge1 Er1 Ge1 87.33(3) 1_556 11_556
Ge1 Er1 Ge1 157.668(18) . 11_556
Ge1 Er1 Ge1 87.14(3) 11 11_556
Fe1 Er1 Al2 51.16(3) 3_655 1_556
Ge1 Er1 Al2 88.03(3) 1_556 1_556
Ge1 Er1 Al2 151.72(3) . 1_556
Ge1 Er1 Al2 104.82(3) 11 1_556
Ge1 Er1 Al2 50.28(3) 11_556 1_556
Fe1 Er1 Al2 51.16(3) 3_655 .
Ge1 Er1 Al2 151.72(3) 1_556 .
Ge1 Er1 Al2 88.03(3) . .
Ge1 Er1 Al2 50.28(3) 11 .
Ge1 Er1 Al2 104.82(3) 11_556 .
Al2 Er1 Al2 80.95(4) 1_556 .
Fe1 Er1 Al3 50.29(3) 3_655 3_656
Ge1 Er1 Al3 52.71(4) 1_556 3_656
Ge1 Er1 Al3 107.42(4) . 3_656
Ge1 Er1 Al3 148.56(4) 11 3_656
Ge1 Er1 Al3 88.16(3) 11_556 3_656
Al2 Er1 Al3 50.56(5) 1_556 3_656
Al2 Er1 Al3 101.45(4) . 3_656
Fe1 Er1 Al3 50.29(3) 3_655 3_655
Ge1 Er1 Al3 107.42(4) 1_556 3_655
Ge1 Er1 Al3 52.71(4) . 3_655
Ge1 Er1 Al3 88.16(3) 11 3_655
Ge1 Er1 Al3 148.56(4) 11_556 3_655
Al2 Er1 Al3 101.45(4) 1_556 3_655
Al2 Er1 Al3 50.56(5) . 3_655
Al3 Er1 Al3 79.91(3) 3_656 3_655
Fe1 Er1 Mg1 141.692(13) 3_655 .
Ge1 Er1 Mg1 107.02(2) 1_556 .
Ge1 Er1 Mg1 54.548(15) . .
Ge1 Er1 Mg1 54.065(15) 11 .
Ge1 Er1 Mg1 105.46(2) 11_556 .
Al2 Er1 Mg1 151.75(3) 1_556 .
Al2 Er1 Mg1 94.42(3) . .
Al3 Er1 Mg1 155.77(4) 3_656 .
Al3 Er1 Mg1 96.70(3) 3_655 .
Fe1 Er1 Mg1 141.692(13) 3_655 1_556
Ge1 Er1 Mg1 54.547(15) 1_556 1_556
Ge1 Er1 Mg1 107.02(2) . 1_556
Ge1 Er1 Mg1 105.46(2) 11 1_556
Ge1 Er1 Mg1 54.065(15) 11_556 1_556
Al2 Er1 Mg1 94.42(3) 1_556 1_556
Al2 Er1 Mg1 151.75(3) . 1_556
Al3 Er1 Mg1 96.70(3) 3_656 1_556
Al3 Er1 Mg1 155.77(4) 3_655 1_556
Mg1 Er1 Mg1 76.51(3) . 1_556
Fe1 Er1 Er1 132.78(2) 3_655 11_556
Ge1 Er1 Er1 110.812(12) 1_556 11_556
Ge1 Er1 Er1 110.813(12) . 11_556
Ge1 Er1 Er1 50.518(14) 11 11_556
Ge1 Er1 Er1 50.518(14) 11_556 11_556
Al2 Er1 Er1 96.31(3) 1_556 11_556
Al2 Er1 Er1 96.31(3) . 11_556
Al3 Er1 Er1 138.14(2) 3_656 11_556
Al3 Er1 Er1 138.14(2) 3_655 11_556
Mg1 Er1 Er1 56.270(7) . 11_556
Mg1 Er1 Er1 56.271(7) 1_556 11_556
Ge1 Er2 Ge1 85.92(3) 13_666 3_656
Ge1 Er2 Ge1 86.60(3) 13_666 13_665
Ge1 Er2 Ge1 150.41(2) 3_656 13_665
Ge1 Er2 Ge1 150.41(2) 13_666 3_655
Ge1 Er2 Ge1 86.60(3) 3_656 3_655
Ge1 Er2 Ge1 85.92(3) 13_665 3_655
Ge1 Er2 Al2 105.86(3) 13_666 15_665
Ge1 Er2 Al2 158.09(3) 3_656 15_665
Ge1 Er2 Al2 50.72(3) 13_665 15_665
Ge1 Er2 Al2 91.22(3) 3_655 15_665
Ge1 Er2 Al2 158.09(3) 13_666 9_655
Ge1 Er2 Al2 105.86(3) 3_656 9_655
Ge1 Er2 Al2 91.22(3) 13_665 9_655
Ge1 Er2 Al2 50.72(3) 3_655 9_655
Al2 Er2 Al2 57.40(5) 15_665 9_655
Ge1 Er2 Al2 50.72(3) 13_666 15_666
Ge1 Er2 Al2 91.22(3) 3_656 15_666
Ge1 Er2 Al2 105.86(3) 13_665 15_666
Ge1 Er2 Al2 158.09(3) 3_655 15_666
Al2 Er2 Al2 82.73(4) 15_665 15_666
Al2 Er2 Al2 109.55(5) 9_655 15_666
Ge1 Er2 Al2 91.22(3) 13_666 9_656
Ge1 Er2 Al2 50.72(3) 3_656 9_656
Ge1 Er2 Al2 158.09(3) 13_665 9_656
Ge1 Er2 Al2 105.86(3) 3_655 9_656
Al2 Er2 Al2 109.55(5) 15_665 9_656
Al2 Er2 Al2 82.73(4) 9_655 9_656
Al2 Er2 Al2 57.40(5) 15_666 9_656
Ge1 Er2 Al4 104.797(12) 13_666 3_655
Ge1 Er2 Al4 104.797(12) 3_656 3_655
Ge1 Er2 Al4 104.797(12) 13_665 3_655
Ge1 Er2 Al4 104.797(12) 3_655 3_655
Al2 Er2 Al4 54.78(3) 15_665 3_655
Al2 Er2 Al4 54.78(3) 9_655 3_655
Al2 Er2 Al4 54.78(3) 15_666 3_655
Al2 Er2 Al4 54.78(3) 9_656 3_655
Ge1 Er2 Al3 51.127(19) 13_666 9_666
Ge1 Er2 Al3 51.126(19) 3_656 9_666
Ge1 Er2 Al3 103.21(3) 13_665 9_666
Ge1 Er2 Al3 103.21(3) 3_655 9_666
Al2 Er2 Al3 149.67(3) 15_665 9_666
Al2 Er2 Al3 149.67(3) 9_655 9_666
Al2 Er2 Al3 92.19(4) 15_666 9_666
Al2 Er2 Al3 92.19(4) 9_656 9_666
Al4 Er2 Al3 141.38(3) 3_655 9_666
Ge1 Er2 Al3 103.21(3) 13_666 9_665
Ge1 Er2 Al3 103.21(3) 3_656 9_665
Ge1 Er2 Al3 51.127(19) 13_665 9_665
Ge1 Er2 Al3 51.127(19) 3_655 9_665
Al2 Er2 Al3 92.19(4) 15_665 9_665
Al2 Er2 Al3 92.19(4) 9_655 9_665
Al2 Er2 Al3 149.67(3) 15_666 9_665
Al2 Er2 Al3 149.67(3) 9_656 9_665
Al4 Er2 Al3 141.38(3) 3_655 9_665
Al3 Er2 Al3 77.24(5) 9_666 9_665
Ge1 Er2 Er1 135.828(14) 13_666 9_656
Ge1 Er2 Er1 51.572(13) 3_656 9_656
Ge1 Er2 Er1 135.828(14) 13_665 9_656
Ge1 Er2 Er1 51.572(13) 3_655 9_656
Al2 Er2 Er1 111.32(3) 15_665 9_656
Al2 Er2 Er1 54.56(3) 9_655 9_656
Al2 Er2 Er1 111.32(3) 15_666 9_656
Al2 Er2 Er1 54.56(3) 9_656 9_656
Al4 Er2 Er1 79.199(6) 3_655 9_656
Al3 Er2 Er1 98.419(5) 9_666 9_656
Al3 Er2 Er1 98.419(5) 9_665 9_656
Al4 Fe1 Al3 126.84(4) . .
Al4 Fe1 Al3 126.85(4) . 1_556
Al3 Fe1 Al3 106.31(9) . 1_556
Al4 Fe1 Al2 71.45(4) . 5
Al3 Fe1 Al2 63.62(5) . 5
Al3 Fe1 Al2 145.68(4) 1_556 5
Al4 Fe1 Al2 71.45(4) . 11_565
Al3 Fe1 Al2 63.62(5) . 11_565
Al3 Fe1 Al2 145.68(4) 1_556 11_565
Al2 Fe1 Al2 62.47(6) 5 11_565
Al4 Fe1 Al2 71.45(4) . 5_556
Al3 Fe1 Al2 145.68(4) . 5_556
Al3 Fe1 Al2 63.62(5) 1_556 5_556
Al2 Fe1 Al2 105.05(6) 5 5_556
Al2 Fe1 Al2 142.89(8) 11_565 5_556
Al4 Fe1 Al2 71.45(4) . 11_566
Al3 Fe1 Al2 145.68(4) . 11_566
Al3 Fe1 Al2 63.62(5) 1_556 11_566
Al2 Fe1 Al2 142.89(8) 5 11_566
Al2 Fe1 Al2 105.05(6) 11_565 11_566
Al2 Fe1 Al2 62.47(6) 5_556 11_566
Al4 Fe1 Er1 118.349(18) . 11_566
Al3 Fe1 Er1 73.46(2) . 11_566
Al3 Fe1 Er1 73.46(2) 1_556 11_566
Al2 Fe1 Er1 127.41(3) 5 11_566
Al2 Fe1 Er1 72.23(3) 11_565 11_566
Al2 Fe1 Er1 127.41(3) 5_556 11_566
Al2 Fe1 Er1 72.23(3) 11_566 11_566
Al4 Fe1 Er1 118.349(18) . 5_556
Al3 Fe1 Er1 73.46(2) . 5_556
Al3 Fe1 Er1 73.46(2) 1_556 5_556
Al2 Fe1 Er1 72.23(3) 5 5_556
Al2 Fe1 Er1 127.41(3) 11_565 5_556
Al2 Fe1 Er1 72.23(3) 5_556 5_556
Al2 Fe1 Er1 127.41(3) 11_566 5_556
Er1 Fe1 Er1 123.30(4) 11_566 5_556
Ge1 Mg1 Ge1 90.0 9 11
Ge1 Mg1 Ge1 90.0 9 3
Ge1 Mg1 Ge1 180.00(2) 11 3
Ge1 Mg1 Ge1 180.0 9 .
Ge1 Mg1 Ge1 90.0 11 .
Ge1 Mg1 Ge1 90.0 3 .
Ge1 Mg1 Er1 124.428(10) 9 .
Ge1 Mg1 Er1 56.975(10) 11 .
Ge1 Mg1 Er1 123.025(10) 3 .
Ge1 Mg1 Er1 55.572(10) . .
Ge1 Mg1 Er1 55.571(10) 9 9
Ge1 Mg1 Er1 123.025(10) 11 9
Ge1 Mg1 Er1 56.975(10) 3 9
Ge1 Mg1 Er1 124.429(10) . 9
Er1 Mg1 Er1 179.999(5) . 9
Ge1 Mg1 Er1 56.975(10) 9 11
Ge1 Mg1 Er1 55.572(10) 11 11
Ge1 Mg1 Er1 124.428(10) 3 11
Ge1 Mg1 Er1 123.025(10) . 11
Er1 Mg1 Er1 112.539(13) . 11
Er1 Mg1 Er1 67.460(13) 9 11
Ge1 Mg1 Er1 123.025(10) 9 3
Ge1 Mg1 Er1 124.428(10) 11 3
Ge1 Mg1 Er1 55.572(10) 3 3
Ge1 Mg1 Er1 56.975(10) . 3
Er1 Mg1 Er1 67.461(14) . 3
Er1 Mg1 Er1 112.540(14) 9 3
Er1 Mg1 Er1 180.000(9) 11 3
Ge1 Mg1 Er1 124.428(10) 9 1_554
Ge1 Mg1 Er1 56.975(10) 11 1_554
Ge1 Mg1 Er1 123.025(10) 3 1_554
Ge1 Mg1 Er1 55.571(10) . 1_554
Er1 Mg1 Er1 76.51(3) . 1_554
Er1 Mg1 Er1 103.49(3) 9 1_554
Er1 Mg1 Er1 67.460(14) 11 1_554
Er1 Mg1 Er1 112.540(13) 3 1_554
Ge1 Mg1 Er1 55.572(10) 9 9_556
Ge1 Mg1 Er1 123.025(10) 11 9_556
Ge1 Mg1 Er1 56.975(10) 3 9_556
Ge1 Mg1 Er1 124.429(10) . 9_556
Er1 Mg1 Er1 103.49(3) . 9_556
Er1 Mg1 Er1 76.51(3) 9 9_556
Er1 Mg1 Er1 112.540(13) 11 9_556
Er1 Mg1 Er1 67.460(14) 3 9_556
Er1 Mg1 Er1 180.000(9) 1_554 9_556
Ge1 Mg1 Er1 123.025(10) 9 3_554
Ge1 Mg1 Er1 124.428(10) 11 3_554
Ge1 Mg1 Er1 55.572(10) 3 3_554
Ge1 Mg1 Er1 56.975(10) . 3_554
Er1 Mg1 Er1 112.540(13) . 3_554
Er1 Mg1 Er1 67.460(13) 9 3_554
Er1 Mg1 Er1 103.49(3) 11 3_554
Er1 Mg1 Er1 76.51(3) 3 3_554
Er1 Mg1 Er1 67.460(13) 1_554 3_554
Er1 Mg1 Er1 112.540(13) 9_556 3_554
Ge1 Mg1 Er1 56.975(10) 9 11_556
Ge1 Mg1 Er1 55.572(10) 11 11_556
Ge1 Mg1 Er1 124.428(10) 3 11_556
Ge1 Mg1 Er1 123.025(10) . 11_556
Er1 Mg1 Er1 67.460(14) . 11_556
Er1 Mg1 Er1 112.540(13) 9 11_556
Er1 Mg1 Er1 76.51(3) 11 11_556
Er1 Mg1 Er1 103.49(3) 3 11_556
Er1 Mg1 Er1 112.540(13) 1_554 11_556
Er1 Mg1 Er1 67.460(13) 9_556 11_556
Er1 Mg1 Er1 180.000(9) 3_554 11_556
Fe1 Al2 Fe1 105.05(6) 3_655 3_654
Fe1 Al2 Ge1 116.13(4) 3_655 11
Fe1 Al2 Ge1 116.13(4) 3_654 11
Fe1 Al2 Al2 58.76(3) 3_655 15_665
Fe1 Al2 Al2 58.76(3) 3_654 15_665
Ge1 Al2 Al2 167.90(3) 11 15_665
Fe1 Al2 Al3 57.80(4) 3_655 3_655
Fe1 Al2 Al3 57.80(4) 3_654 3_655
Ge1 Al2 Al3 107.50(6) 11 3_655
Al2 Al2 Al3 60.40(4) 15_665 3_655
Fe1 Al2 Al4 49.87(3) 3_655 3_655
Fe1 Al2 Al4 119.38(6) 3_654 3_655
Ge1 Al2 Al4 124.46(4) 11 3_655
Al2 Al2 Al4 62.14(3) 15_665 3_655
Al3 Al2 Al4 102.77(4) 3_655 3_655
Fe1 Al2 Al4 119.38(6) 3_655 3_654
Fe1 Al2 Al4 49.87(3) 3_654 3_654
Ge1 Al2 Al4 124.46(4) 11 3_654
Al2 Al2 Al4 62.14(3) 15_665 3_654
Al3 Al2 Al4 102.77(4) 3_655 3_654
Al4 Al2 Al4 91.32(5) 3_655 3_654
Fe1 Al2 Al2 108.56(4) 3_655 7_545
Fe1 Al2 Al2 108.56(4) 3_654 7_545
Ge1 Al2 Al2 102.10(3) 11 7_545
Al2 Al2 Al2 90.0 15_665 7_545
Al3 Al2 Al2 150.40(4) 3_655 7_545
Al4 Al2 Al2 58.69(3) 3_655 7_545
Al4 Al2 Al2 58.69(3) 3_654 7_545
Fe1 Al2 Er2 167.52(5) 3_655 9_655
Fe1 Al2 Er2 85.84(3) 3_654 9_655
Ge1 Al2 Er2 62.40(3) 11 9_655
Al2 Al2 Er2 125.23(3) 15_665 9_655
Al3 Al2 Er2 134.62(3) 3_655 9_655
Al4 Al2 Er2 119.51(5) 3_655 9_655
Al4 Al2 Er2 63.09(2) 3_654 9_655
Al2 Al2 Er2 61.30(3) 7_545 9_655
Fe1 Al2 Er2 85.84(3) 3_655 9_656
Fe1 Al2 Er2 167.52(5) 3_654 9_656
Ge1 Al2 Er2 62.40(3) 11 9_656
Al2 Al2 Er2 125.23(3) 15_665 9_656
Al3 Al2 Er2 134.62(3) 3_655 9_656
Al4 Al2 Er2 63.09(2) 3_655 9_656
Al4 Al2 Er2 119.51(5) 3_654 9_656
Al2 Al2 Er2 61.30(3) 7_545 9_656
Er2 Al2 Er2 82.73(4) 9_655 9_656
Fe1 Al2 Er1 118.69(6) 3_655 1_554
Fe1 Al2 Er1 56.61(3) 3_654 1_554
Ge1 Al2 Er1 61.21(3) 11 1_554
Al2 Al2 Er1 110.33(3) 15_665 1_554
Al3 Al2 Er1 65.37(3) 3_655 1_554
Al4 Al2 Er1 168.05(5) 3_655 1_554
Al4 Al2 Er1 92.85(3) 3_654 1_554
Al2 Al2 Er1 132.58(2) 7_545 1_554
Er2 Al2 Er1 72.27(2) 9_655 1_554
Er2 Al2 Er1 123.61(5) 9_656 1_554
Fe1 Al2 Er1 56.61(3) 3_655 .
Fe1 Al2 Er1 118.69(6) 3_654 .
Ge1 Al2 Er1 61.21(3) 11 .
Al2 Al2 Er1 110.34(3) 15_665 .
Al3 Al2 Er1 65.37(3) 3_655 .
Al4 Al2 Er1 92.85(3) 3_655 .
Al4 Al2 Er1 168.05(5) 3_654 .
Al2 Al2 Er1 132.58(2) 7_545 .
Er2 Al2 Er1 123.61(5) 9_655 .
Er2 Al2 Er1 72.27(2) 9_656 .
Er1 Al2 Er1 80.95(4) 1_554 .
Fe1 Al3 Fe1 106.31(9) 1_554 .
Fe1 Al3 Al2 58.57(4) 1_554 5
Fe1 Al3 Al2 58.57(4) . 5
Fe1 Al3 Al2 58.57(4) 1_554 11_565
Fe1 Al3 Al2 58.57(4) . 11_565
Al2 Al3 Al2 59.20(8) 5 11_565
Fe1 Al3 Ge1 113.418(14) 1_554 11_565
Fe1 Al3 Ge1 113.418(14) . 11_565
Al2 Al3 Ge1 161.11(6) 5 11_565
Al2 Al3 Ge1 101.91(3) 11_565 11_565
Fe1 Al3 Ge1 113.418(14) 1_554 5
Fe1 Al3 Ge1 113.418(14) . 5
Al2 Al3 Ge1 101.91(3) 5 5
Al2 Al3 Ge1 161.11(6) 11_565 5
Ge1 Al3 Ge1 96.97(7) 11_565 5
Fe1 Al3 Er1 56.256(19) 1_554 5
Fe1 Al3 Er1 118.19(5) . 5
Al2 Al3 Er1 64.07(3) 5 5
Al2 Al3 Er1 108.47(6) 11_565 5
Ge1 Al3 Er1 128.14(5) 11_565 5
Ge1 Al3 Er1 58.284(14) 5 5
Fe1 Al3 Er1 56.256(19) 1_554 11_565
Fe1 Al3 Er1 118.19(5) . 11_565
Al2 Al3 Er1 108.47(6) 5 11_565
Al2 Al3 Er1 64.07(3) 11_565 11_565
Ge1 Al3 Er1 58.284(14) 11_565 11_565
Ge1 Al3 Er1 128.14(5) 5 11_565
Er1 Al3 Er1 99.53(3) 5 11_565
Fe1 Al3 Er1 118.19(5) 1_554 5_556
Fe1 Al3 Er1 56.256(19) . 5_556
Al2 Al3 Er1 64.07(3) 5 5_556
Al2 Al3 Er1 108.47(6) 11_565 5_556
Ge1 Al3 Er1 128.14(5) 11_565 5_556
Ge1 Al3 Er1 58.284(14) 5 5_556
Er1 Al3 Er1 79.91(3) 5 5_556
Er1 Al3 Er1 172.05(8) 11_565 5_556
Fe1 Al3 Er1 118.19(5) 1_554 11_566
Fe1 Al3 Er1 56.256(19) . 11_566
Al2 Al3 Er1 108.47(6) 5 11_566
Al2 Al3 Er1 64.07(3) 11_565 11_566
Ge1 Al3 Er1 58.284(14) 11_565 11_566
Ge1 Al3 Er1 128.14(5) 5 11_566
Er1 Al3 Er1 172.05(8) 5 11_566
Er1 Al3 Er1 79.91(3) 11_565 11_566
Er1 Al3 Er1 99.53(3) 5_556 11_566
Fe1 Al3 Er2 165.46(6) 1_554 9_666
Fe1 Al3 Er2 88.23(3) . 9_666
Al2 Al3 Er2 132.79(2) 5 9_666
Al2 Al3 Er2 132.79(2) 11_565 9_666
Ge1 Al3 Er2 58.81(4) 11_565 9_666
Ge1 Al3 Er2 58.81(4) 5 9_666
Er1 Al3 Er2 117.06(5) 5 9_666
Er1 Al3 Er2 117.06(5) 11_565 9_666
Er1 Al3 Er2 69.72(2) 5_556 9_666
Er1 Al3 Er2 69.72(2) 11_566 9_666
Fe1 Al3 Er2 88.23(3) 1_554 9_665
Fe1 Al3 Er2 165.46(6) . 9_665
Al2 Al3 Er2 132.79(2) 5 9_665
Al2 Al3 Er2 132.79(2) 11_565 9_665
Ge1 Al3 Er2 58.81(4) 11_565 9_665
Ge1 Al3 Er2 58.81(4) 5 9_665
Er1 Al3 Er2 69.72(2) 5 9_665
Er1 Al3 Er2 69.72(2) 11_565 9_665
Er1 Al3 Er2 117.06(5) 5_556 9_665
Er1 Al3 Er2 117.06(5) 11_566 9_665
Er2 Al3 Er2 77.24(5) 9_666 9_665
Fe1 Al4 Fe1 180.0 . 9_566
Fe1 Al4 Al2 121.31(3) . 13_565
Fe1 Al4 Al2 58.69(3) 9_566 13_565
Fe1 Al4 Al2 58.69(3) . 5_556
Fe1 Al4 Al2 121.31(3) 9_566 5_556
Al2 Al4 Al2 180.0 13_565 5_556
Fe1 Al4 Al2 58.69(3) . 11_566
Fe1 Al4 Al2 121.31(3) 9_566 11_566
Al2 Al4 Al2 124.28(6) 13_565 11_566
Al2 Al4 Al2 55.72(6) 5_556 11_566
Fe1 Al4 Al2 121.31(3) . 3
Fe1 Al4 Al2 58.69(3) 9_566 3
Al2 Al4 Al2 55.72(6) 13_565 3
Al2 Al4 Al2 124.28(6) 5_556 3
Al2 Al4 Al2 180.0 11_566 3
Fe1 Al4 Al2 121.31(3) . 13_566
Fe1 Al4 Al2 58.69(3) 9_566 13_566
Al2 Al4 Al2 91.32(5) 13_565 13_566
Al2 Al4 Al2 88.68(5) 5_556 13_566
Al2 Al4 Al2 62.63(6) 11_566 13_566
Al2 Al4 Al2 117.37(6) 3 13_566
Fe1 Al4 Al2 58.69(3) . 11_565
Fe1 Al4 Al2 121.31(3) 9_566 11_565
Al2 Al4 Al2 62.63(6) 13_565 11_565
Al2 Al4 Al2 117.37(6) 5_556 11_565
Al2 Al4 Al2 91.32(5) 11_566 11_565
Al2 Al4 Al2 88.68(5) 3 11_565
Al2 Al4 Al2 124.28(6) 13_566 11_565
Fe1 Al4 Al2 121.31(3) . 3_556
Fe1 Al4 Al2 58.69(3) 9_566 3_556
Al2 Al4 Al2 117.37(6) 13_565 3_556
Al2 Al4 Al2 62.63(6) 5_556 3_556
Al2 Al4 Al2 88.68(5) 11_566 3_556
Al2 Al4 Al2 91.32(5) 3 3_556
Al2 Al4 Al2 55.72(6) 13_566 3_556
Al2 Al4 Al2 180.00(4) 11_565 3_556
Fe1 Al4 Al2 58.69(3) . 5
Fe1 Al4 Al2 121.31(3) 9_566 5
Al2 Al4 Al2 88.68(5) 13_565 5
Al2 Al4 Al2 91.32(5) 5_556 5
Al2 Al4 Al2 117.37(6) 11_566 5
Al2 Al4 Al2 62.63(6) 3 5
Al2 Al4 Al2 180.0 13_566 5
Al2 Al4 Al2 55.72(6) 11_565 5
Al2 Al4 Al2 124.28(6) 3_556 5
Fe1 Al4 Er2 90.0 . 3
Fe1 Al4 Er2 90.0 9_566 3
Al2 Al4 Er2 62.14(3) 13_565 3
Al2 Al4 Er2 117.86(3) 5_556 3
Al2 Al4 Er2 62.14(3) 11_566 3
Al2 Al4 Er2 117.86(3) 3 3
Al2 Al4 Er2 62.14(3) 13_566 3
Al2 Al4 Er2 62.14(3) 11_565 3
Al2 Al4 Er2 117.86(3) 3_556 3
Al2 Al4 Er2 117.86(3) 5 3
Fe1 Al4 Er2 90.0 . 11_566
Fe1 Al4 Er2 90.0 9_566 11_566
Al2 Al4 Er2 117.86(3) 13_565 11_566
Al2 Al4 Er2 62.14(3) 5_556 11_566
Al2 Al4 Er2 117.86(3) 11_566 11_566
Al2 Al4 Er2 62.14(3) 3 11_566
Al2 Al4 Er2 117.86(3) 13_566 11_566
Al2 Al4 Er2 117.86(3) 11_565 11_566
Al2 Al4 Er2 62.14(3) 3_556 11_566
Al2 Al4 Er2 62.14(3) 5 11_566
Er2 Al4 Er2 180.0 3 11_566
Al2 Ge1 Al3 119.42(5) 3 3_655
Al2 Ge1 Mg1 119.92(4) 3 .
Al3 Ge1 Mg1 120.66(4) 3_655 .
Al2 Ge1 Er1 135.178(15) 3 1_554
Al3 Ge1 Er1 69.01(3) 3_655 1_554
Mg1 Ge1 Er1 69.881(12) . 1_554
Al2 Ge1 Er1 135.178(15) 3 .
Al3 Ge1 Er1 69.01(3) 3_655 .
Mg1 Ge1 Er1 69.880(12) . .
Er1 Ge1 Er1 89.63(3) 1_554 .
Al2 Ge1 Er1 68.51(3) 3 3_554
Al3 Ge1 Er1 136.425(15) 3_655 3_554
Mg1 Ge1 Er1 68.959(12) . 3_554
Er1 Ge1 Er1 77.36(2) 1_554 3_554
Er1 Ge1 Er1 138.83(2) . 3_554
Al2 Ge1 Er1 68.51(3) 3 3
Al3 Ge1 Er1 136.425(15) 3_655 3
Mg1 Ge1 Er1 68.959(12) . 3
Er1 Ge1 Er1 138.83(2) 1_554 3
Er1 Ge1 Er1 77.36(2) . 3
Er1 Ge1 Er1 87.13(3) 3_554 3
Al2 Ge1 Er2 66.89(2) 3 11_566
Al3 Ge1 Er2 70.06(3) 3_655 11_566
Mg1 Ge1 Er2 136.629(14) . 11_566
Er1 Ge1 Er2 139.01(2) 1_554 11_566
Er1 Ge1 Er2 77.77(2) . 11_566
Er1 Ge1 Er2 135.39(2) 3_554 11_566
Er1 Ge1 Er2 76.50(2) 3 11_566
Al2 Ge1 Er2 66.89(2) 3 11_565
Al3 Ge1 Er2 70.06(3) 3_655 11_565
Mg1 Ge1 Er2 136.629(15) . 11_565
Er1 Ge1 Er2 77.76(2) 1_554 11_565
Er1 Ge1 Er2 139.01(2) . 11_565
Er1 Ge1 Er2 76.50(2) 3_554 11_565
Er1 Ge1 Er2 135.39(2) 3 11_565
Er2 Ge1 Er2 86.61(3) 11_566 11_565

loop_
_geom_bond_atom_site_label_1
_geom_bond_atom_site_label_2
_geom_bond_distance
_geom_bond_site_symmetry_2
Er1 Fe1 2.7826(10) 3_655
Er1 Ge1 2.9228(8) 1_556
Er1 Ge1 2.9228(8) .
Er1 Ge1 2.9890(8) 11
Er1 Ge1 2.9890(8) 11_556
Er1 Al2 3.1735(13) 1_556
Er1 Al2 3.1735(13) .
Er1 Al3 3.2079(8) 3_656
Er1 Al3 3.2079(8) 3_655
Er1 Mg1 3.3273(8) .
Er1 Mg1 3.3273(8) 1_556
Er1 Er1 3.6952(12) 11_556
Er2 Ge1 3.0037(8) 13_666
Er2 Ge1 3.0037(8) 3_656
Er2 Ge1 3.0037(8) 13_665
Er2 Ge1 3.0037(8) 3_655
Er2 Al2 3.1174(13) 15_665
Er2 Al2 3.1174(13) 9_655
Er2 Al2 3.1174(13) 15_666
Er2 Al2 3.1174(13) 9_656
Er2 Al4 3.1441(11) 3_655
Er2 Al3 3.3007(19) 9_666
Er2 Al3 3.3007(19) 9_665
Er2 Er1 3.7101(12) 9_656
Fe1 Al4 2.3231(12) .
Fe1 Al3 2.5742(15) .
Fe1 Al3 2.5742(15) 1_556
Fe1 Al2 2.5958(11) 5
Fe1 Al2 2.5958(11) 11_565
Fe1 Al2 2.5958(11) 5_556
Fe1 Al2 2.5958(11) 11_566
Fe1 Er1 2.7826(10) 11_566
Fe1 Er1 2.7826(10) 5_556
Mg1 Ge1 2.8865(11) 9
Mg1 Ge1 2.8865(11) 11
Mg1 Ge1 2.8865(11) 3
Mg1 Ge1 2.8866(11) .
Mg1 Er1 3.3273(8) 9
Mg1 Er1 3.3273(8) 11
Mg1 Er1 3.3273(8) 3
Mg1 Er1 3.3273(8) 1_554
Mg1 Er1 3.3273(8) 9_556
Mg1 Er1 3.3273(8) 3_554
Mg1 Er1 3.3273(8) 11_556
Al2 Fe1 2.5958(11) 3_655
Al2 Fe1 2.5958(11) 3_654
Al2 Ge1 2.6235(18) 11
Al2 Al2 2.692(3) 15_665
Al2 Al3 2.725(3) 3_655
Al2 Al4 2.8804(12) 3_655
Al2 Al4 2.8804(12) 3_654
Al2 Al2 2.994(3) 7_545
Al2 Er2 3.1174(13) 9_655
Al2 Er2 3.1174(13) 9_656
Al2 Er1 3.1735(13) 1_554
Al3 Fe1 2.5742(15) 1_554
Al3 Al2 2.725(3) 5
Al3 Al2 2.725(3) 11_565
Al3 Ge1 2.7336(18) 11_565
Al3 Ge1 2.7336(18) 5
Al3 Er1 3.2078(8) 5
Al3 Er1 3.2078(8) 11_565
Al3 Er1 3.2078(8) 5_556
Al3 Er1 3.2078(8) 11_566
Al3 Er2 3.3007(18) 9_666
Al3 Er2 3.3007(18) 9_665
Al4 Fe1 2.3231(12) 9_566
Al4 Al2 2.8804(12) 13_565
Al4 Al2 2.8804(12) 5_556
Al4 Al2 2.8804(12) 11_566
Al4 Al2 2.8804(12) 3
Al4 Al2 2.8804(12) 13_566
Al4 Al2 2.8804(12) 11_565
Al4 Al2 2.8804(12) 3_556
Al4 Al2 2.8804(12) 5
Al4 Er2 3.1441(11) 3
Al4 Er2 3.1441(11) 11_566
Ge1 Al2 2.6234(18) 3
Ge1 Al3 2.7335(18) 3_655
Ge1 Er1 2.9228(8) 1_554
Ge1 Er1 2.9891(8) 3_554
Ge1 Er1 2.9891(8) 3
Ge1 Er2 3.0036(8) 11_566
Ge1 Er2 3.0036(8) 11_565
